data_7125631
loop_
_publ_author_name
'Chai, Danyang'
'Zou, Yang'
'Xiang, Yepeng'
'Zeng, Xuan'
'Chen, Zhanxiang'
'Gong, Shaolong'
'Yang, Chuluo'

_publ_section_title
;
 Fused twin-acridine scaffolds as electron donors for thermally activated
 delayed fluorescence emitters: controllable TADF behavior by methyl
 substitution
;
_journal_name_full 'Chemical Communications'
_journal_paper_doi 10.1039/C9CC08679J
_journal_year 2019
_chemical_absolute_configuration ad
_chemical_formula_moiety 'C66 H50 N8'
_chemical_formula_sum 'C66 H50 N8'
_chemical_formula_weight 955.14
_space_group_crystal_system monoclinic
_space_group_IT_number 4
_space_group_name_Hall 'P 2yb'
_space_group_name_H-M_alt 'P 1 21 1'
_atom_sites_solution_hydrogens geom
_audit_block_doi 10.5517/ccdc.csd.cc23tmn7
_audit_creation_method SHELXL-2018/3
_audit_update_record
;
2019-10-24 deposited with the CCDC.	2019-11-29 downloaded from the CCDC.
;
_cell_angle_alpha 90
_cell_angle_beta 100.850(3)
_cell_angle_gamma 90
_cell_formula_units_Z 2
_cell_length_a 11.1160(7)
_cell_length_b 14.9218(10)
_cell_length_c 15.4714(10)
_cell_measurement_reflns_used 7478
_cell_measurement_temperature 297(2)
_cell_measurement_theta_max 68.20
_cell_measurement_theta_min 2.91
_cell_volume 2520.4(3)
_computing_cell_refinement 'Bruker SAINT'
_computing_data_collection 'Bruker APEX2'
_computing_data_reduction 'Bruker SAINT'
_computing_molecular_graphics 'Bruker SHELXTL'
_computing_publication_material 'Bruker SHELXTL'
_computing_structure_refinement 'SHELXL-2018/3 (Sheldrick, 2018)'
_computing_structure_solution 'SHELXS-97 (Sheldrick 2008)'
_diffrn_ambient_temperature 297(2)
_diffrn_measured_fraction_theta_full 0.987
_diffrn_measured_fraction_theta_max 0.987
_diffrn_measurement_device_type 'Bruker APEX-II CCD'
_diffrn_measurement_method '\f and \w scans'
_diffrn_radiation_type CuK\a
_diffrn_radiation_wavelength 1.54178
_diffrn_reflns_av_R_equivalents 0.0481
_diffrn_reflns_av_unetI/netI 0.0502
_diffrn_reflns_Laue_measured_fraction_full 0.987
_diffrn_reflns_Laue_measured_fraction_max 0.987
_diffrn_reflns_limit_h_max 12
_diffrn_reflns_limit_h_min -13
_diffrn_reflns_limit_k_max 17
_diffrn_reflns_limit_k_min -17
_diffrn_reflns_limit_l_max 18
_diffrn_reflns_limit_l_min -18
_diffrn_reflns_number 17684
_diffrn_reflns_point_group_measured_fraction_full 0.959
_diffrn_reflns_point_group_measured_fraction_max 0.959
_diffrn_reflns_theta_full 65.070
_diffrn_reflns_theta_max 65.070
_diffrn_reflns_theta_min 2.908
_exptl_absorpt_coefficient_mu 0.583
_exptl_absorpt_correction_T_max 0.7531
_exptl_absorpt_correction_T_min 0.6660
_exptl_absorpt_correction_type multi-scan
_exptl_absorpt_process_details SADABS
_exptl_crystal_colour colorless
_exptl_crystal_density_diffrn 1.259
_exptl_crystal_description brick
_exptl_crystal_F_000 1004
_exptl_crystal_size_max 0.120
_exptl_crystal_size_mid 0.100
_exptl_crystal_size_min 0.080
_refine_diff_density_max 0.155
_refine_diff_density_min -0.206
_refine_diff_density_rms 0.036
_refine_ls_abs_structure_details
;
 Flack x determined using 2518 quotients [(I+)-(I-)]/[(I+)+(I-)]
 (Parsons, Flack and Wagner, Acta Cryst. B69 (2013) 249-259).
;
_refine_ls_abs_structure_Flack 0.3(3)
_refine_ls_extinction_method none
_refine_ls_goodness_of_fit_ref 1.073
_refine_ls_hydrogen_treatment constr
_refine_ls_matrix_type full
_refine_ls_number_parameters 667
_refine_ls_number_reflns 8240
_refine_ls_number_restraints 1
_refine_ls_restrained_S_all 1.073
_refine_ls_R_factor_all 0.0594
_refine_ls_R_factor_gt 0.0419
_refine_ls_shift/su_max 0.000
_refine_ls_shift/su_mean 0.000
_refine_ls_structure_factor_coef Fsqd
_refine_ls_weighting_details 'w=1/[\s^2^(Fo^2^)+(0.0521P)^2^+0.1276P] where P=(Fo^2^+2Fc^2^)/3'
_refine_ls_weighting_scheme calc
_refine_ls_wR_factor_gt 0.1004
_refine_ls_wR_factor_ref 0.1230
_reflns_Friedel_coverage 0.865
_reflns_Friedel_fraction_full 0.930
_reflns_Friedel_fraction_max 0.930
_reflns_number_gt 6618
_reflns_number_total 8240
_reflns_threshold_expression 'I > 2\s(I)'
_cod_data_source_file c9cc08679j2.cif
_cod_data_source_block 616
_cod_original_sg_symbol_H-M 'P 21'
_cod_database_code 7125631
_shelx_shelxl_version_number 2018/3
_shelx_space_group_comment
;
The symmetry employed for this shelxl refinement is uniquely defined
by the following loop, which should always be used as a source of
symmetry information in preference to the above space-group names.
They are only intended as comments.
;
_shelx_estimated_absorpt_t_min 0.933
_shelx_estimated_absorpt_t_max 0.955

loop_
_space_group_symop_operation_xyz
'x, y, z'
'-x, y+1/2, -z'

loop_
_atom_site_label
_atom_site_type_symbol
_atom_site_fract_x
_atom_site_fract_y
_atom_site_fract_z
_atom_site_U_iso_or_equiv
_atom_site_adp_type
_atom_site_occupancy
_atom_site_site_symmetry_order
_atom_site_calc_flag
_atom_site_refinement_flags_posn
_atom_site_refinement_flags_adp
N1 N 0.2383(3) 0.6574(2) 0.04092(18) 0.0471(7) Uani 1 1 d . .
N2 N 0.3332(3) 0.3484(2) -0.01791(18) 0.0468(7) Uani 1 1 d . .
N3 N 0.6709(3) 0.6312(3) 0.37934(18) 0.0519(8) Uani 1 1 d . .
N4 N 0.6981(3) 0.6305(3) 0.53427(18) 0.0536(8) Uani 1 1 d . .
N5 N 0.4989(3) 0.6156(2) 0.44899(19) 0.0516(8) Uani 1 1 d . .
N6 N 0.7922(3) 0.3946(3) 0.30156(19) 0.0516(8) Uani 1 1 d . .
N7 N 0.8292(3) 0.4033(3) 0.4572(2) 0.0562(9) Uani 1 1 d . .
N8 N 0.6285(3) 0.3775(3) 0.37858(19) 0.0532(8) Uani 1 1 d . .
C1 C 0.1750(3) 0.7378(3) 0.0188(2) 0.0453(8) Uani 1 1 d . .
C2 C 0.2023(4) 0.8134(3) 0.0725(3) 0.0613(11) Uani 1 1 d . .
H2A H 0.263963 0.810119 0.122151 0.074 Uiso 1 1 calc R U
C3 C 0.1396(5) 0.8923(4) 0.0532(3) 0.0718(13) Uani 1 1 d . .
H3B H 0.159946 0.941766 0.089557 0.086 Uiso 1 1 calc R U
C4 C 0.0472(5) 0.8989(4) -0.0190(3) 0.0694(12) Uani 1 1 d . .
H4B H 0.002494 0.951659 -0.030736 0.083 Uiso 1 1 calc R U
C5 C 0.0221(4) 0.8264(3) -0.0735(2) 0.0577(11) Uani 1 1 d . .
H5B H -0.038898 0.831624 -0.123356 0.069 Uiso 1 1 calc R U
C6 C 0.0845(3) 0.7443(3) -0.0575(2) 0.0451(8) Uani 1 1 d . .
C7 C 0.0553(3) 0.6676(3) -0.1228(2) 0.0463(9) Uani 1 1 d . .
C8 C 0.1305(3) 0.5848(3) -0.0922(2) 0.0410(8) Uani 1 1 d . .
C9 C 0.1157(3) 0.5075(3) -0.1429(2) 0.0464(8) Uani 1 1 d . .
H9A H 0.058390 0.508872 -0.195091 0.056 Uiso 1 1 calc R U
C10 C 0.1796(3) 0.4283(3) -0.1219(2) 0.0445(8) Uani 1 1 d . .
C11 C 0.1663(3) 0.3469(3) -0.1822(2) 0.0529(9) Uani 1 1 d . .
C12 C 0.1928(3) 0.2634(3) -0.1264(2) 0.0495(9) Uani 1 1 d . .
C13 C 0.1413(5) 0.1797(4) -0.1523(3) 0.0676(12) Uani 1 1 d . .
H13A H 0.077708 0.176908 -0.200826 0.081 Uiso 1 1 calc R U
C14 C 0.1808(6) 0.1016(4) -0.1092(3) 0.0859(17) Uani 1 1 d . .
H14A H 0.144624 0.047199 -0.128641 0.103 Uiso 1 1 calc R U
C15 C 0.2742(6) 0.1044(4) -0.0371(3) 0.0790(15) Uani 1 1 d . .
H15A H 0.303453 0.051567 -0.008811 0.095 Uiso 1 1 calc R U
C16 C 0.3248(4) 0.1856(3) -0.0065(2) 0.0588(10) Uani 1 1 d . .
H16A H 0.386943 0.187272 0.043006 0.071 Uiso 1 1 calc R U
C17 C 0.2833(3) 0.2655(3) -0.0495(2) 0.0462(8) Uani 1 1 d . .
C18 C 0.2655(3) 0.4278(3) -0.0433(2) 0.0423(8) Uani 1 1 d . .
C19 C 0.2834(3) 0.5040(3) 0.0090(2) 0.0458(8) Uani 1 1 d . .
H19A H 0.340930 0.502605 0.061110 0.055 Uiso 1 1 calc R U
C20 C 0.2177(3) 0.5826(3) -0.0144(2) 0.0418(8) Uani 1 1 d . .
C21 C 0.0859(5) 0.6975(4) -0.2113(3) 0.0764(14) Uani 1 1 d . .
H21A H 0.039177 0.749915 -0.231773 0.115 Uiso 1 1 calc R U
H21B H 0.171743 0.710935 -0.203688 0.115 Uiso 1 1 calc R U
H21C H 0.066062 0.650149 -0.253605 0.115 Uiso 1 1 calc R U
C22 C -0.0818(4) 0.6443(4) -0.1359(4) 0.0822(15) Uani 1 1 d . .
H22A H -0.129571 0.696623 -0.155271 0.123 Uiso 1 1 calc R U
H22B H -0.100452 0.597944 -0.179384 0.123 Uiso 1 1 calc R U
H22C H -0.100819 0.623798 -0.081224 0.123 Uiso 1 1 calc R U
C23 C 0.2654(5) 0.3517(4) -0.2399(3) 0.0730(13) Uani 1 1 d . .
H23A H 0.252218 0.403954 -0.276596 0.110 Uiso 1 1 calc R U
H23B H 0.344896 0.354951 -0.202770 0.110 Uiso 1 1 calc R U
H23C H 0.260689 0.299080 -0.276067 0.110 Uiso 1 1 calc R U
C24 C 0.0408(5) 0.3441(5) -0.2426(4) 0.096(2) Uani 1 1 d . .
H24A H 0.028295 0.398355 -0.276509 0.144 Uiso 1 1 calc R U
H24B H 0.037048 0.293691 -0.281574 0.144 Uiso 1 1 calc R U
H24C H -0.021737 0.338544 -0.207823 0.144 Uiso 1 1 calc R U
C25 C 0.3171(3) 0.6485(3) 0.1255(2) 0.0440(8) Uani 1 1 d . .
C26 C 0.4420(3) 0.6497(3) 0.1335(2) 0.0535(10) Uani 1 1 d . .
H26A H 0.476035 0.657349 0.083536 0.064 Uiso 1 1 calc R U
C27 C 0.5181(3) 0.6399(3) 0.2142(2) 0.0558(10) Uani 1 1 d . .
H27A H 0.602601 0.640682 0.218148 0.067 Uiso 1 1 calc R U
C28 C 0.4689(3) 0.6289(3) 0.2901(2) 0.0471(8) Uani 1 1 d . .
C29 C 0.3430(3) 0.6286(3) 0.2816(2) 0.0550(10) Uani 1 1 d . .
H29A H 0.308537 0.622456 0.331603 0.066 Uiso 1 1 calc R U
C30 C 0.2671(3) 0.6373(3) 0.2004(2) 0.0549(10) Uani 1 1 d . .
H30A H 0.182571 0.635766 0.195992 0.066 Uiso 1 1 calc R U
C31 C 0.5507(3) 0.6238(3) 0.3773(2) 0.0479(9) Uani 1 1 d . .
C32 C 0.7411(3) 0.6347(3) 0.4593(2) 0.0474(8) Uani 1 1 d . .
C33 C 0.5776(3) 0.6187(3) 0.5257(2) 0.0505(9) Uani 1 1 d . .
C34 C 0.8745(3) 0.6459(3) 0.4647(2) 0.0498(9) Uani 1 1 d . .
C35 C 0.9501(4) 0.6692(4) 0.5436(3) 0.0670(13) Uani 1 1 d . .
H35A H 0.917674 0.674733 0.594568 0.080 Uiso 1 1 calc R U
C36 C 1.0732(4) 0.6842(4) 0.5465(3) 0.0720(13) Uani 1 1 d . .
H36A H 1.123339 0.700312 0.599289 0.086 Uiso 1 1 calc R U
C37 C 1.1224(4) 0.6755(4) 0.4716(3) 0.0644(12) Uani 1 1 d . .
H37A H 1.205158 0.686660 0.473645 0.077 Uiso 1 1 calc R U
C38 C 1.0491(4) 0.6505(3) 0.3945(3) 0.0621(11) Uani 1 1 d . .
H38A H 1.082725 0.643159 0.344213 0.075 Uiso 1 1 calc R U
C39 C 0.9253(3) 0.6358(3) 0.3904(2) 0.0567(10) Uani 1 1 d . .
H39A H 0.876107 0.619121 0.337359 0.068 Uiso 1 1 calc R U
C40 C 0.5274(4) 0.6107(3) 0.6081(2) 0.0526(9) Uani 1 1 d . .
C41 C 0.6036(5) 0.6199(4) 0.6890(3) 0.0748(15) Uani 1 1 d . .
H41A H 0.686275 0.632064 0.691841 0.090 Uiso 1 1 calc R U
C42 C 0.5587(6) 0.6113(5) 0.7652(3) 0.0902(19) Uani 1 1 d . .
H42A H 0.611153 0.617236 0.819264 0.108 Uiso 1 1 calc R U
C43 C 0.4367(6) 0.5939(4) 0.7622(3) 0.0839(16) Uani 1 1 d . .
H43A H 0.406431 0.588244 0.813999 0.101 Uiso 1 1 calc R U
C44 C 0.3606(5) 0.5849(4) 0.6829(3) 0.0808(15) Uani 1 1 d . .
H44A H 0.277788 0.573514 0.680702 0.097 Uiso 1 1 calc R U
C45 C 0.4050(4) 0.5925(4) 0.6053(3) 0.0678(12) Uani 1 1 d . .
H45A H 0.352419 0.585424 0.551426 0.081 Uiso 1 1 calc R U
C46 C 0.4206(3) 0.3515(3) 0.0633(2) 0.0448(8) Uani 1 1 d . .
C47 C 0.5431(3) 0.3661(3) 0.0622(2) 0.0533(10) Uani 1 1 d . .
H47A H 0.569892 0.370250 0.008947 0.064 Uiso 1 1 calc R U
C48 C 0.6251(3) 0.3745(3) 0.1401(2) 0.0566(11) Uani 1 1 d . .
H48A H 0.707466 0.384014 0.139026 0.068 Uiso 1 1 calc R U
C49 C 0.5870(3) 0.3691(3) 0.2206(2) 0.0482(9) Uani 1 1 d . .
C50 C 0.4644(3) 0.3526(3) 0.2204(2) 0.0555(10) Uani 1 1 d . .
H50A H 0.437474 0.347577 0.273603 0.067 Uiso 1 1 calc R U
C51 C 0.3819(3) 0.3435(3) 0.1426(2) 0.0553(10) Uani 1 1 d . .
H51A H 0.299944 0.331870 0.143511 0.066 Uiso 1 1 calc R U
C52 C 0.6739(3) 0.3815(3) 0.3047(2) 0.0475(9) Uani 1 1 d . .
C53 C 0.8667(3) 0.4046(3) 0.3798(2) 0.0503(9) Uani 1 1 d . .
C54 C 0.7101(3) 0.3892(3) 0.4531(2) 0.0498(9) Uani 1 1 d . .
C55 C 0.9993(3) 0.4144(3) 0.3814(3) 0.0538(9) Uani 1 1 d . .
C56 C 1.0819(4) 0.4117(4) 0.4609(3) 0.0696(13) Uani 1 1 d . .
H56A H 1.053754 0.404725 0.513404 0.084 Uiso 1 1 calc R U
C57 C 1.2058(4) 0.4193(5) 0.4615(4) 0.0845(16) Uani 1 1 d . .
H57A H 1.261093 0.417107 0.514645 0.101 Uiso 1 1 calc R U
C58 C 1.2480(4) 0.4301(5) 0.3846(4) 0.0837(16) Uani 1 1 d . .
H58A H 1.331665 0.435255 0.385714 0.100 Uiso 1 1 calc R U
C59 C 1.1677(4) 0.4333(4) 0.3063(3) 0.0742(14) Uani 1 1 d . .
H59A H 1.196872 0.440897 0.254222 0.089 Uiso 1 1 calc R U
C60 C 1.0437(4) 0.4253(3) 0.3039(3) 0.0616(11) Uani 1 1 d . .
H60A H 0.989506 0.427144 0.250257 0.074 Uiso 1 1 calc R U
C61 C 0.6658(3) 0.3838(3) 0.5376(2) 0.0524(9) Uani 1 1 d . .
C62 C 0.7418(4) 0.4054(4) 0.6154(3) 0.0746(15) Uani 1 1 d . .
H62A H 0.821590 0.424106 0.615148 0.090 Uiso 1 1 calc R U
C63 C 0.7007(5) 0.3995(5) 0.6941(3) 0.0871(18) Uani 1 1 d . .
H63A H 0.753013 0.414257 0.746415 0.104 Uiso 1 1 calc R U
C64 C 0.5837(4) 0.3722(4) 0.6955(3) 0.0723(14) Uani 1 1 d . .
H64A H 0.556445 0.368714 0.748705 0.087 Uiso 1 1 calc R U
C65 C 0.5075(4) 0.3503(4) 0.6193(3) 0.0680(12) Uani 1 1 d . .
H65A H 0.427898 0.331828 0.620405 0.082 Uiso 1 1 calc R U
C66 C 0.5471(4) 0.3551(4) 0.5401(3) 0.0607(10) Uani 1 1 d . .
H66A H 0.494490 0.339243 0.488259 0.073 Uiso 1 1 calc R U

loop_
_atom_site_aniso_label
_atom_site_aniso_U_11
_atom_site_aniso_U_22
_atom_site_aniso_U_33
_atom_site_aniso_U_23
_atom_site_aniso_U_13
_atom_site_aniso_U_12
N1 0.0501(16) 0.050(2) 0.0376(14) -0.0064(13) -0.0024(12) 0.0032(14)
N2 0.0419(14) 0.0483(18) 0.0462(14) -0.0083(14) -0.0021(12) 0.0061(14)
N3 0.0448(16) 0.068(2) 0.0404(14) -0.0028(15) 0.0006(12) -0.0023(16)
N4 0.0494(17) 0.069(2) 0.0389(14) 0.0032(15) -0.0006(12) -0.0026(16)
N5 0.0495(16) 0.062(2) 0.0411(15) 0.0026(14) 0.0032(13) -0.0022(15)
N6 0.0410(15) 0.063(2) 0.0485(15) -0.0025(15) 0.0036(12) 0.0000(15)
N7 0.0438(16) 0.074(3) 0.0483(16) -0.0002(17) 0.0020(13) 0.0002(17)
N8 0.0427(15) 0.069(2) 0.0453(15) 0.0019(15) 0.0024(13) 0.0004(15)
C1 0.0467(18) 0.053(2) 0.0375(16) 0.0005(15) 0.0105(14) 0.0021(17)
C2 0.078(3) 0.058(3) 0.045(2) -0.0060(18) 0.0039(19) 0.009(2)
C3 0.104(3) 0.054(3) 0.057(2) -0.005(2) 0.014(2) 0.007(3)
C4 0.093(3) 0.060(3) 0.057(2) 0.005(2) 0.017(2) 0.024(3)
C5 0.061(2) 0.066(3) 0.0459(19) 0.0095(19) 0.0099(17) 0.017(2)
C6 0.0456(18) 0.053(2) 0.0380(16) 0.0055(15) 0.0121(14) 0.0044(16)
C7 0.0431(18) 0.053(2) 0.0411(17) 0.0031(15) 0.0030(14) 0.0019(16)
C8 0.0388(16) 0.049(2) 0.0344(15) -0.0011(15) 0.0045(13) 0.0022(15)
C9 0.0411(17) 0.060(3) 0.0335(15) -0.0055(16) -0.0039(13) 0.0008(17)
C10 0.0376(16) 0.055(2) 0.0383(16) -0.0070(16) 0.0001(13) 0.0026(16)
C11 0.0496(19) 0.066(3) 0.0400(16) -0.0120(18) 0.0005(15) 0.002(2)
C12 0.0501(19) 0.059(3) 0.0423(17) -0.0113(17) 0.0146(15) -0.0057(18)
C13 0.078(3) 0.071(3) 0.054(2) -0.015(2) 0.015(2) -0.026(3)
C14 0.130(5) 0.065(3) 0.067(3) -0.011(3) 0.027(3) -0.032(3)
C15 0.129(5) 0.051(3) 0.061(3) 0.000(2) 0.029(3) -0.012(3)
C16 0.074(3) 0.058(3) 0.0461(19) -0.0009(19) 0.0162(18) 0.004(2)
C17 0.0468(18) 0.050(2) 0.0441(17) -0.0091(17) 0.0149(15) -0.0024(18)
C18 0.0370(16) 0.049(2) 0.0398(16) -0.0065(15) 0.0035(13) 0.0017(15)
C19 0.0393(16) 0.053(2) 0.0399(17) -0.0059(16) -0.0047(13) 0.0053(17)
C20 0.0377(16) 0.051(2) 0.0351(15) -0.0034(15) 0.0032(13) 0.0017(16)
C21 0.123(4) 0.066(3) 0.0389(19) 0.004(2) 0.014(2) 0.012(3)
C22 0.041(2) 0.064(3) 0.133(4) -0.008(3) -0.005(2) 0.006(2)
C23 0.109(4) 0.063(3) 0.055(2) -0.002(2) 0.035(2) 0.006(3)
C24 0.083(3) 0.094(4) 0.092(3) -0.046(3) -0.035(3) 0.020(3)
C25 0.0477(18) 0.045(2) 0.0353(15) -0.0063(15) -0.0017(13) -0.0006(17)
C26 0.0469(19) 0.077(3) 0.0360(16) -0.0057(17) 0.0057(14) -0.007(2)
C27 0.0398(18) 0.082(3) 0.0443(18) -0.003(2) 0.0038(15) -0.007(2)
C28 0.0440(18) 0.058(2) 0.0366(16) -0.0037(16) -0.0003(14) -0.0064(17)
C29 0.0450(19) 0.080(3) 0.0395(17) 0.0030(19) 0.0072(14) -0.003(2)
C30 0.0377(17) 0.080(3) 0.0446(18) -0.001(2) 0.0026(14) -0.0025(19)
C31 0.0448(18) 0.057(3) 0.0390(16) -0.0010(16) 0.0013(14) -0.0021(17)
C32 0.0467(19) 0.051(2) 0.0412(16) 0.0031(17) -0.0010(14) -0.0025(17)
C33 0.049(2) 0.059(3) 0.0414(17) 0.0008(17) 0.0038(15) -0.0021(18)
C34 0.0442(18) 0.056(3) 0.0451(18) 0.0052(17) -0.0010(15) -0.0010(18)
C35 0.052(2) 0.098(4) 0.047(2) -0.004(2) -0.0004(17) -0.006(2)
C36 0.052(2) 0.098(4) 0.058(2) -0.001(2) -0.0093(19) -0.011(2)
C37 0.0430(19) 0.076(3) 0.071(3) 0.012(2) 0.0025(19) -0.003(2)
C38 0.050(2) 0.077(3) 0.058(2) 0.011(2) 0.0080(17) 0.003(2)
C39 0.048(2) 0.075(3) 0.0433(18) 0.0085(19) -0.0013(15) -0.001(2)
C40 0.056(2) 0.059(3) 0.0424(17) 0.0002(17) 0.0072(16) 0.0030(18)
C41 0.072(3) 0.105(4) 0.046(2) -0.007(2) 0.0063(19) -0.009(3)
C42 0.104(4) 0.123(6) 0.044(2) -0.009(3) 0.014(2) -0.002(4)
C43 0.106(4) 0.095(4) 0.058(3) 0.004(3) 0.035(3) 0.013(3)
C44 0.072(3) 0.099(4) 0.078(3) 0.021(3) 0.029(2) 0.014(3)
C45 0.062(2) 0.084(4) 0.057(2) 0.014(2) 0.0111(19) 0.004(2)
C46 0.0371(16) 0.050(2) 0.0439(16) -0.0027(17) -0.0007(13) 0.0076(16)
C47 0.0427(18) 0.074(3) 0.0421(17) 0.0021(18) 0.0048(14) 0.0020(18)
C48 0.0356(16) 0.080(3) 0.053(2) 0.006(2) 0.0050(15) 0.0006(18)
C49 0.0385(16) 0.056(3) 0.0474(17) -0.0001(16) 0.0022(14) 0.0040(16)
C50 0.0415(18) 0.079(3) 0.0463(18) -0.003(2) 0.0077(15) 0.003(2)
C51 0.0352(16) 0.078(3) 0.0517(19) -0.006(2) 0.0047(14) -0.0002(19)
C52 0.0397(17) 0.055(2) 0.0454(17) 0.0014(16) 0.0022(14) 0.0034(17)
C53 0.0409(17) 0.059(3) 0.0488(18) -0.0001(18) 0.0025(15) -0.0002(18)
C54 0.0441(18) 0.056(2) 0.0463(18) 0.0021(18) 0.0007(15) 0.0033(18)
C55 0.0424(18) 0.058(3) 0.058(2) -0.0043(19) 0.0020(16) -0.0005(18)
C56 0.046(2) 0.090(4) 0.068(2) 0.007(2) -0.0004(18) -0.005(2)
C57 0.045(2) 0.110(5) 0.090(3) 0.002(3) -0.008(2) -0.006(3)
C58 0.041(2) 0.103(4) 0.107(4) -0.006(3) 0.011(2) -0.010(2)
C59 0.053(2) 0.092(4) 0.080(3) -0.014(3) 0.019(2) -0.009(2)
C60 0.049(2) 0.072(3) 0.063(2) -0.005(2) 0.0081(17) -0.003(2)
C61 0.0470(18) 0.065(3) 0.0435(17) 0.0064(18) 0.0042(15) 0.0075(18)
C62 0.053(2) 0.121(5) 0.048(2) 0.005(3) 0.0054(17) -0.002(3)
C63 0.075(3) 0.137(6) 0.046(2) 0.002(3) 0.004(2) 0.001(3)
C64 0.072(3) 0.093(4) 0.055(2) 0.018(2) 0.020(2) 0.016(3)
C65 0.059(2) 0.077(3) 0.069(3) 0.015(2) 0.018(2) 0.005(2)
C66 0.052(2) 0.071(3) 0.058(2) 0.003(2) 0.0074(17) 0.002(2)

loop_
_atom_type_symbol
_atom_type_description
_atom_type_scat_dispersion_real
_atom_type_scat_dispersion_imag
_atom_type_scat_source
C C 0.0181 0.0091 'International Tables Vol C Tables 4.2.6.8 and 6.1.1.4'
H H 0.0000 0.0000 'International Tables Vol C Tables 4.2.6.8 and 6.1.1.4'
N N 0.0311 0.0180 'International Tables Vol C Tables 4.2.6.8 and 6.1.1.4'

loop_
_citation_id
_citation_doi
_citation_year
1 10.1039/C9CC08679J 2019

loop_
_geom_angle_atom_site_label_1
_geom_angle_atom_site_label_2
_geom_angle_atom_site_label_3
_geom_angle
C1 N1 C20 121.1(3)
C1 N1 C25 119.7(3)
C20 N1 C25 118.9(3)
C17 N2 C18 119.0(3)
C17 N2 C46 119.3(3)
C18 N2 C46 116.8(3)
C32 N3 C31 115.7(3)
C33 N4 C32 115.9(3)
C33 N5 C31 114.7(3)
C53 N6 C52 115.3(3)
C54 N7 C53 115.7(3)
C52 N8 C54 115.3(3)
N1 C1 C2 120.2(3)
N1 C1 C6 120.9(3)
C2 C1 C6 118.9(4)
C3 C2 C1 121.2(4)
C3 C2 H2A 119.4
C1 C2 H2A 119.4
C2 C3 C4 120.7(5)
C2 C3 H3B 119.6
C4 C3 H3B 119.6
C5 C4 C3 118.6(4)
C5 C4 H4B 120.7
C3 C4 H4B 120.7
C4 C5 C6 123.0(4)
C4 C5 H5B 118.5
C6 C5 H5B 118.5
C1 C6 C5 117.4(4)
C1 C6 C7 122.4(3)
C5 C6 C7 120.1(3)
C8 C7 C6 111.7(3)
C8 C7 C21 108.2(3)
C6 C7 C21 108.6(3)
C8 C7 C22 109.3(3)
C6 C7 C22 109.9(3)
C21 C7 C22 109.2(4)
C9 C8 C20 117.1(3)
C9 C8 C7 120.1(3)
C20 C8 C7 122.7(3)
C10 C9 C8 125.2(3)
C10 C9 H9A 117.4
C8 C9 H9A 117.4
C9 C10 C18 116.4(3)
C9 C10 C11 123.4(3)
C18 C10 C11 120.0(3)
C12 C11 C10 108.8(3)
C12 C11 C24 112.6(4)
C10 C11 C24 111.7(4)
C12 C11 C23 106.5(3)
C10 C11 C23 108.7(4)
C24 C11 C23 108.4(4)
C13 C12 C17 116.9(4)
C13 C12 C11 123.1(4)
C17 C12 C11 119.7(4)
C14 C13 C12 122.8(4)
C14 C13 H13A 118.6
C12 C13 H13A 118.6
C13 C14 C15 119.5(5)
C13 C14 H14A 120.3
C15 C14 H14A 120.3
C14 C15 C16 120.1(5)
C14 C15 H15A 119.9
C16 C15 H15A 119.9
C15 C16 C17 120.5(4)
C15 C16 H16A 119.7
C17 C16 H16A 119.7
C16 C17 N2 120.8(3)
C16 C17 C12 120.1(4)
N2 C17 C12 119.1(4)
C19 C18 C10 120.1(3)
C19 C18 N2 120.8(3)
C10 C18 N2 119.1(3)
C18 C19 C20 121.8(3)
C18 C19 H19A 119.1
C20 C19 H19A 119.1
C19 C20 C8 119.3(3)
C19 C20 N1 119.7(3)
C8 C20 N1 121.0(3)
C7 C21 H21A 109.5
C7 C21 H21B 109.5
H21A C21 H21B 109.5
C7 C21 H21C 109.5
H21A C21 H21C 109.5
H21B C21 H21C 109.5
C7 C22 H22A 109.5
C7 C22 H22B 109.5
H22A C22 H22B 109.5
C7 C22 H22C 109.5
H22A C22 H22C 109.5
H22B C22 H22C 109.5
C11 C23 H23A 109.5
C11 C23 H23B 109.5
H23A C23 H23B 109.5
C11 C23 H23C 109.5
H23A C23 H23C 109.5
H23B C23 H23C 109.5
C11 C24 H24A 109.5
C11 C24 H24B 109.5
H24A C24 H24B 109.5
C11 C24 H24C 109.5
H24A C24 H24C 109.5
H24B C24 H24C 109.5
C26 C25 C30 119.0(3)
C26 C25 N1 120.9(3)
C30 C25 N1 120.1(3)
C25 C26 C27 121.3(3)
C25 C26 H26A 119.4
C27 C26 H26A 119.4
C26 C27 C28 120.3(3)
C26 C27 H27A 119.9
C28 C27 H27A 119.9
C29 C28 C27 118.1(3)
C29 C28 C31 121.6(3)
C27 C28 C31 120.2(3)
C30 C29 C28 121.4(3)
C30 C29 H29A 119.3
C28 C29 H29A 119.3
C29 C30 C25 120.0(3)
C29 C30 H30A 120.0
C25 C30 H30A 120.0
N3 C31 N5 124.6(3)
N3 C31 C28 117.3(3)
N5 C31 C28 118.1(3)
N3 C32 N4 124.1(3)
N3 C32 C34 117.4(3)
N4 C32 C34 118.4(3)
N4 C33 N5 124.9(3)
N4 C33 C40 117.2(3)
N5 C33 C40 118.0(3)
C39 C34 C35 119.0(4)
C39 C34 C32 120.3(3)
C35 C34 C32 120.7(3)
C36 C35 C34 120.0(4)
C36 C35 H35A 120.0
C34 C35 H35A 120.0
C37 C36 C35 120.5(4)
C37 C36 H36A 119.8
C35 C36 H36A 119.8
C38 C37 C36 119.7(4)
C38 C37 H37A 120.1
C36 C37 H37A 120.1
C37 C38 C39 120.5(4)
C37 C38 H38A 119.7
C39 C38 H38A 119.7
C34 C39 C38 120.2(4)
C34 C39 H39A 119.9
C38 C39 H39A 119.9
C41 C40 C45 118.7(4)
C41 C40 C33 120.3(4)
C45 C40 C33 121.0(3)
C42 C41 C40 120.7(5)
C42 C41 H41A 119.6
C40 C41 H41A 119.6
C41 C42 C43 120.4(5)
C41 C42 H42A 119.8
C43 C42 H42A 119.8
C44 C43 C42 119.5(4)
C44 C43 H43A 120.2
C42 C43 H43A 120.2
C43 C44 C45 120.7(5)
C43 C44 H44A 119.7
C45 C44 H44A 119.7
C40 C45 C44 120.0(4)
C40 C45 H45A 120.0
C44 C45 H45A 120.0
C51 C46 C47 119.8(3)
C51 C46 N2 120.2(3)
C47 C46 N2 119.9(3)
C48 C47 C46 119.8(3)
C48 C47 H47A 120.1
C46 C47 H47A 120.1
C47 C48 C49 121.1(3)
C47 C48 H48A 119.4
C49 C48 H48A 119.4
C50 C49 C48 118.3(3)
C50 C49 C52 120.2(3)
C48 C49 C52 121.5(3)
C51 C50 C49 120.9(3)
C51 C50 H50A 119.6
C49 C50 H50A 119.6
C50 C51 C46 120.1(3)
C50 C51 H51A 120.0
C46 C51 H51A 120.0
N8 C52 N6 124.7(3)
N8 C52 C49 117.3(3)
N6 C52 C49 118.0(3)
N6 C53 N7 124.2(3)
N6 C53 C55 118.1(3)
N7 C53 C55 117.6(3)
N7 C54 N8 124.7(3)
N7 C54 C61 117.3(3)
N8 C54 C61 118.0(3)
C60 C55 C56 119.0(4)
C60 C55 C53 120.9(3)
C56 C55 C53 120.2(4)
C57 C56 C55 119.7(4)
C57 C56 H56A 120.1
C55 C56 H56A 120.1
C58 C57 C56 120.6(5)
C58 C57 H57A 119.7
C56 C57 H57A 119.7
C59 C58 C57 120.2(4)
C59 C58 H58A 119.9
C57 C58 H58A 119.9
C58 C59 C60 120.3(5)
C58 C59 H59A 119.8
C60 C59 H59A 119.8
C59 C60 C55 120.3(4)
C59 C60 H60A 119.9
C55 C60 H60A 119.9
C62 C61 C66 118.5(4)
C62 C61 C54 120.6(4)
C66 C61 C54 120.9(3)
C61 C62 C63 120.4(4)
C61 C62 H62A 119.8
C63 C62 H62A 119.8
C64 C63 C62 120.5(4)
C64 C63 H63A 119.8
C62 C63 H63A 119.8
C65 C64 C63 119.8(4)
C65 C64 H64A 120.1
C63 C64 H64A 120.1
C64 C65 C66 120.5(4)
C64 C65 H65A 119.7
C66 C65 H65A 119.7
C65 C66 C61 120.2(4)
C65 C66 H66A 119.9
C61 C66 H66A 119.9

loop_
_geom_bond_atom_site_label_1
_geom_bond_atom_site_label_2
_geom_bond_distance
N1 C1 1.399(5)
N1 C20 1.400(5)
N1 C25 1.438(4)
N2 C17 1.405(5)
N2 C18 1.419(5)
N2 C46 1.437(4)
N3 C32 1.334(4)
N3 C31 1.336(5)
N4 C33 1.332(5)
N4 C32 1.336(5)
N5 C33 1.336(5)
N5 C31 1.348(5)
N6 C53 1.340(5)
N6 C52 1.340(5)
N7 C54 1.331(5)
N7 C53 1.340(5)
N8 C52 1.334(5)
N8 C54 1.337(4)
C1 C2 1.401(6)
C1 C6 1.402(5)
C2 C3 1.371(7)
C2 H2A 0.9300
C3 C4 1.372(7)
C3 H3B 0.9300
C4 C5 1.367(7)
C4 H4B 0.9300
C5 C6 1.407(6)
C5 H5B 0.9300
C6 C7 1.521(5)
C7 C8 1.517(5)
C7 C21 1.537(5)
C7 C22 1.539(5)
C8 C9 1.388(5)
C8 C20 1.397(4)
C9 C10 1.385(6)
C9 H9A 0.9300
C10 C18 1.397(5)
C10 C11 1.521(6)
C11 C12 1.514(6)
C11 C24 1.527(6)
C11 C23 1.545(6)
C12 C13 1.400(6)
C12 C17 1.407(5)
C13 C14 1.374(8)
C13 H13A 0.9300
C14 C15 1.375(8)
C14 H14A 0.9300
C15 C16 1.382(7)
C15 H15A 0.9300
C16 C17 1.400(6)
C16 H16A 0.9300
C18 C19 1.389(5)
C19 C20 1.393(5)
C19 H19A 0.9300
C21 H21A 0.9600
C21 H21B 0.9600
C21 H21C 0.9600
C22 H22A 0.9600
C22 H22B 0.9600
C22 H22C 0.9600
C23 H23A 0.9600
C23 H23B 0.9600
C23 H23C 0.9600
C24 H24A 0.9600
C24 H24B 0.9600
C24 H24C 0.9600
C25 C26 1.371(5)
C25 C30 1.386(5)
C26 C27 1.378(5)
C26 H26A 0.9300
C27 C28 1.395(5)
C27 H27A 0.9300
C28 C29 1.381(5)
C28 C31 1.479(5)
C29 C30 1.381(5)
C29 H29A 0.9300
C30 H30A 0.9300
C32 C34 1.480(5)
C33 C40 1.490(5)
C34 C39 1.381(6)
C34 C35 1.390(5)
C35 C36 1.379(6)
C35 H35A 0.9300
C36 C37 1.376(7)
C36 H36A 0.9300
C37 C38 1.365(6)
C37 H37A 0.9300
C38 C39 1.383(6)
C38 H38A 0.9300
C39 H39A 0.9300
C40 C41 1.380(6)
C40 C45 1.380(6)
C41 C42 1.370(7)
C41 H41A 0.9300
C42 C43 1.372(8)
C42 H42A 0.9300
C43 C44 1.359(8)
C43 H43A 0.9300
C44 C45 1.386(7)
C44 H44A 0.9300
C45 H45A 0.9300
C46 C51 1.379(5)
C46 C47 1.383(5)
C47 C48 1.373(5)
C47 H47A 0.9300
C48 C49 1.391(5)
C48 H48A 0.9300
C49 C50 1.385(5)
C49 C52 1.479(5)
C50 C51 1.376(5)
C50 H50A 0.9300
C51 H51A 0.9300
C53 C55 1.477(5)
C54 C61 1.483(5)
C55 C60 1.388(6)
C55 C56 1.390(6)
C56 C57 1.381(6)
C56 H56A 0.9300
C57 C58 1.368(8)
C57 H57A 0.9300
C58 C59 1.363(7)
C58 H58A 0.9300
C59 C60 1.378(6)
C59 H59A 0.9300
C60 H60A 0.9300
C61 C62 1.373(6)
C61 C66 1.395(6)
C62 C63 1.381(7)
C62 H62A 0.9300
C63 C64 1.367(7)
C63 H63A 0.9300
C64 C65 1.357(7)
C64 H64A 0.9300
C65 C66 1.379(6)
C65 H65A 0.9300
C66 H66A 0.9300

loop_
_geom_torsion_atom_site_label_1
_geom_torsion_atom_site_label_2
_geom_torsion_atom_site_label_3
_geom_torsion_atom_site_label_4
_geom_torsion
C20 N1 C1 C2 -176.3(3)
C25 N1 C1 C2 9.8(5)
C20 N1 C1 C6 3.3(5)
C25 N1 C1 C6 -170.7(3)
N1 C1 C2 C3 -178.5(4)
C6 C1 C2 C3 2.0(6)
C1 C2 C3 C4 0.7(8)
C2 C3 C4 C5 -2.6(7)
C3 C4 C5 C6 1.9(7)
N1 C1 C6 C5 177.8(3)
C2 C1 C6 C5 -2.7(5)
N1 C1 C6 C7 -3.9(5)
C2 C1 C6 C7 175.6(4)
C4 C5 C6 C1 0.8(6)
C4 C5 C6 C7 -177.6(4)
C1 C6 C7 C8 3.0(5)
C5 C6 C7 C8 -178.7(3)
C1 C6 C7 C21 -116.2(4)
C5 C6 C7 C21 62.0(5)
C1 C6 C7 C22 124.5(4)
C5 C6 C7 C22 -57.3(5)
C6 C7 C8 C9 179.4(3)
C21 C7 C8 C9 -61.1(4)
C22 C7 C8 C9 57.6(5)
C6 C7 C8 C20 -1.8(5)
C21 C7 C8 C20 117.7(4)
C22 C7 C8 C20 -123.5(4)
C20 C8 C9 C10 0.7(5)
C7 C8 C9 C10 179.6(3)
C8 C9 C10 C18 -0.2(5)
C8 C9 C10 C11 -176.0(3)
C9 C10 C11 C12 -151.6(4)
C18 C10 C11 C12 32.7(4)
C9 C10 C11 C24 -26.7(6)
C18 C10 C11 C24 157.6(4)
C9 C10 C11 C23 92.9(4)
C18 C10 C11 C23 -82.8(4)
C10 C11 C12 C13 151.8(4)
C24 C11 C12 C13 27.4(5)
C23 C11 C12 C13 -91.3(5)
C10 C11 C12 C17 -35.7(4)
C24 C11 C12 C17 -160.1(4)
C23 C11 C12 C17 81.2(4)
C17 C12 C13 C14 -4.0(6)
C11 C12 C13 C14 168.7(4)
C12 C13 C14 C15 0.4(8)
C13 C14 C15 C16 2.3(8)
C14 C15 C16 C17 -1.2(7)
C15 C16 C17 N2 179.1(4)
C15 C16 C17 C12 -2.5(6)
C18 N2 C17 C16 -159.7(3)
C46 N2 C17 C16 -5.1(5)
C18 N2 C17 C12 21.9(5)
C46 N2 C17 C12 176.5(3)
C13 C12 C17 C16 4.9(5)
C11 C12 C17 C16 -168.0(3)
C13 C12 C17 N2 -176.6(3)
C11 C12 C17 N2 10.4(5)
C9 C10 C18 C19 -0.2(5)
C11 C10 C18 C19 175.8(3)
C9 C10 C18 N2 179.5(3)
C11 C10 C18 N2 -4.5(5)
C17 N2 C18 C19 154.7(3)
C46 N2 C18 C19 -0.5(5)
C17 N2 C18 C10 -24.9(5)
C46 N2 C18 C10 179.9(3)
C10 C18 C19 C20 0.0(5)
N2 C18 C19 C20 -179.7(3)
C18 C19 C20 C8 0.5(5)
C18 C19 C20 N1 179.5(3)
C9 C8 C20 C19 -0.8(5)
C7 C8 C20 C19 -179.7(3)
C9 C8 C20 N1 -179.7(3)
C7 C8 C20 N1 1.4(5)
C1 N1 C20 C19 179.1(3)
C25 N1 C20 C19 -6.9(5)
C1 N1 C20 C8 -2.0(5)
C25 N1 C20 C8 172.0(3)
C1 N1 C25 C26 -106.3(4)
C20 N1 C25 C26 79.6(5)
C1 N1 C25 C30 74.4(5)
C20 N1 C25 C30 -99.7(4)
C30 C25 C26 C27 0.2(7)
N1 C25 C26 C27 -179.1(4)
C25 C26 C27 C28 -0.3(7)
C26 C27 C28 C29 -0.4(7)
C26 C27 C28 C31 -176.3(4)
C27 C28 C29 C30 1.2(7)
C31 C28 C29 C30 177.1(4)
C28 C29 C30 C25 -1.3(8)
C26 C25 C30 C29 0.6(7)
N1 C25 C30 C29 179.9(4)
C32 N3 C31 N5 -3.3(6)
C32 N3 C31 C28 174.0(4)
C33 N5 C31 N3 2.5(6)
C33 N5 C31 C28 -174.8(4)
C29 C28 C31 N3 -175.1(4)
C27 C28 C31 N3 0.7(6)
C29 C28 C31 N5 2.4(6)
C27 C28 C31 N5 178.2(4)
C31 N3 C32 N4 0.6(7)
C31 N3 C32 C34 -178.0(4)
C33 N4 C32 N3 2.7(7)
C33 N4 C32 C34 -178.8(4)
C32 N4 C33 N5 -3.6(6)
C32 N4 C33 C40 178.0(4)
C31 N5 C33 N4 1.2(6)
C31 N5 C33 C40 179.6(4)
N3 C32 C34 C39 -12.0(6)
N4 C32 C34 C39 169.3(4)
N3 C32 C34 C35 166.1(5)
N4 C32 C34 C35 -12.5(6)
C39 C34 C35 C36 1.7(8)
C32 C34 C35 C36 -176.5(5)
C34 C35 C36 C37 -0.6(8)
C35 C36 C37 C38 -1.1(8)
C36 C37 C38 C39 1.6(8)
C35 C34 C39 C38 -1.2(7)
C32 C34 C39 C38 177.0(4)
C37 C38 C39 C34 -0.4(8)
N4 C33 C40 C41 3.1(7)
N5 C33 C40 C41 -175.4(4)
N4 C33 C40 C45 -175.7(4)
N5 C33 C40 C45 5.7(6)
C45 C40 C41 C42 -0.1(8)
C33 C40 C41 C42 -179.0(5)
C40 C41 C42 C43 -0.4(10)
C41 C42 C43 C44 0.2(10)
C42 C43 C44 C45 0.4(10)
C41 C40 C45 C44 0.7(8)
C33 C40 C45 C44 179.6(5)
C43 C44 C45 C40 -0.9(9)
C17 N2 C46 C51 -76.0(5)
C18 N2 C46 C51 79.1(5)
C17 N2 C46 C47 106.6(4)
C18 N2 C46 C47 -98.3(4)
C51 C46 C47 C48 -1.4(7)
N2 C46 C47 C48 176.0(4)
C46 C47 C48 C49 -0.4(7)
C47 C48 C49 C50 1.7(7)
C47 C48 C49 C52 -177.7(4)
C48 C49 C50 C51 -1.2(7)
C52 C49 C50 C51 178.2(4)
C49 C50 C51 C46 -0.5(8)
C47 C46 C51 C50 1.9(7)
N2 C46 C51 C50 -175.5(4)
C54 N8 C52 N6 1.1(6)
C54 N8 C52 C49 -179.8(4)
C53 N6 C52 N8 -0.3(6)
C53 N6 C52 C49 -179.4(4)
C50 C49 C52 N8 -1.1(6)
C48 C49 C52 N8 178.2(4)
C50 C49 C52 N6 178.0(4)
C48 C49 C52 N6 -2.6(6)
C52 N6 C53 N7 -1.0(6)
C52 N6 C53 C55 176.7(4)
C54 N7 C53 N6 1.4(7)
C54 N7 C53 C55 -176.3(4)
C53 N7 C54 N8 -0.6(7)
C53 N7 C54 C61 177.7(4)
C52 N8 C54 N7 -0.6(6)
C52 N8 C54 C61 -178.8(4)
N6 C53 C55 C60 8.6(7)
N7 C53 C55 C60 -173.5(4)
N6 C53 C55 C56 -170.5(4)
N7 C53 C55 C56 7.4(7)
C60 C55 C56 C57 -0.3(8)
C53 C55 C56 C57 178.8(5)
C55 C56 C57 C58 0.4(10)
C56 C57 C58 C59 -0.1(10)
C57 C58 C59 C60 -0.3(10)
C58 C59 C60 C55 0.4(8)
C56 C55 C60 C59 -0.1(7)
C53 C55 C60 C59 -179.2(5)
N7 C54 C61 C62 9.1(7)
N8 C54 C61 C62 -172.5(5)
N7 C54 C61 C66 -169.6(4)
N8 C54 C61 C66 8.8(6)
C66 C61 C62 C63 -0.6(9)
C54 C61 C62 C63 -179.4(5)
C61 C62 C63 C64 -0.1(10)
C62 C63 C64 C65 0.3(10)
C63 C64 C65 C66 0.1(9)
C64 C65 C66 C61 -0.8(8)
C62 C61 C66 C65 1.1(8)
C54 C61 C66 C65 179.8(5)
